data_4079822
loop_
_publ_author_name
'Shavaleev, Nail M.'
'Monti, Filippo'
'Scopelliti, Rosario'
'Baschieri, Andrea'
'Sambri, Letizia'
'Armaroli, Nicola'
'Gr\"atzel, Michael'
'Nazeeruddin, Mohammad K.'

_publ_section_title
;
 Extreme Tuning of Redox and Optical Properties of Cationic Cyclometalated
 Iridium(III) Isocyanide Complexes
;
_journal_issue 2
_journal_name_full Organometallics
_journal_page_first 460
_journal_paper_doi 10.1021/om300894m
_journal_volume 32
_journal_year 2013
_chemical_formula_moiety 'C36 H28 F4 Ir N6, C F3 O3 S'
_chemical_formula_sum 'C37 H28 F7 Ir N6 O3 S'
_chemical_formula_weight 961.91
_space_group_IT_number 15
_symmetry_cell_setting monoclinic
_symmetry_space_group_name_Hall '-C 2yc'
_symmetry_space_group_name_H-M 'C 1 2/c 1'
_atom_sites_solution_hydrogens geom
_atom_sites_solution_primary direct
_atom_sites_solution_secondary difmap
_audit_creation_method SHELXL-97
_audit_update_record
;
2012-11-05 # Formatted by publCIF
;
_cell_angle_alpha 90.00
_cell_angle_beta 106.519(14)
_cell_angle_gamma 90.00
_cell_formula_units_Z 8
_cell_length_a 33.321(15)
_cell_length_b 13.588(2)
_cell_length_c 17.206(2)
_cell_measurement_reflns_used 374
_cell_measurement_temperature 100(2)
_cell_measurement_theta_max 22
_cell_measurement_theta_min 3
_cell_volume 7469(4)
_computing_cell_refinement 'Dirax/lsq (Duisenberg & Schreurs, 1989-2000)'
_computing_data_collection 'Collect (Bruker AXS BV, 1997-2004)'
_computing_data_reduction 'EvalCCD (Duisenberg & Schreurs, 1990-2000)'
_computing_molecular_graphics 'Bruker SHELXTL'
_computing_publication_material 'Bruker SHELXTL'
_computing_structure_refinement 'SHELXL-97 (Sheldrick, 1997)'
_computing_structure_solution 'SHELXS-97 (Sheldrick, 1990)'
_diffrn_ambient_temperature 100(2)
_diffrn_measured_fraction_theta_full 0.989
_diffrn_measured_fraction_theta_max 0.989
_diffrn_measurement_device_type 'Bruker APEX II CCD'
_diffrn_measurement_method 'phi and omega scans'
_diffrn_radiation_monochromator graphite
_diffrn_radiation_source 'fine-focus sealed tube'
_diffrn_radiation_type MoK\a
_diffrn_radiation_wavelength 0.71073
_diffrn_reflns_av_R_equivalents 0.0575
_diffrn_reflns_av_sigmaI/netI 0.0376
_diffrn_reflns_limit_h_max 46
_diffrn_reflns_limit_h_min -46
_diffrn_reflns_limit_k_max 19
_diffrn_reflns_limit_k_min -19
_diffrn_reflns_limit_l_max 24
_diffrn_reflns_limit_l_min -23
_diffrn_reflns_number 68994
_diffrn_reflns_theta_full 30.00
_diffrn_reflns_theta_max 30.00
_diffrn_reflns_theta_min 3.24
_exptl_absorpt_coefficient_mu 3.712
_exptl_absorpt_correction_T_max 0.7460
_exptl_absorpt_correction_T_min 0.3601
_exptl_absorpt_correction_type multi-scan
_exptl_absorpt_process_details 'SADABS 2008, Bruker AXS, 2008'
_exptl_crystal_colour colourless
_exptl_crystal_density_diffrn 1.711
_exptl_crystal_density_method 'not measured'
_exptl_crystal_description needle
_exptl_crystal_F_000 3776
_exptl_crystal_size_max 0.42
_exptl_crystal_size_mid 0.09
_exptl_crystal_size_min 0.09
_refine_diff_density_max 1.574
_refine_diff_density_min -1.823
_refine_diff_density_rms 0.126
_refine_ls_extinction_method none
_refine_ls_goodness_of_fit_ref 1.109
_refine_ls_hydrogen_treatment constr
_refine_ls_matrix_type full
_refine_ls_number_parameters 496
_refine_ls_number_reflns 10764
_refine_ls_number_restraints 0
_refine_ls_restrained_S_all 1.109
_refine_ls_R_factor_all 0.0445
_refine_ls_R_factor_gt 0.0272
_refine_ls_shift/su_max 0.002
_refine_ls_shift/su_mean 0.000
_refine_ls_structure_factor_coef Fsqd
_refine_ls_weighting_details 'calc w=1/[\s^2^(Fo^2^)+(0.0170P)^2^+18.4035P] where P=(Fo^2^+2Fc^2^)/3'
_refine_ls_weighting_scheme calc
_refine_ls_wR_factor_gt 0.0538
_refine_ls_wR_factor_ref 0.0626
_reflns_number_gt 8747
_reflns_number_total 10764
_reflns_threshold_expression >2sigma(I)
_cod_data_source_file om300894m_si_002.cif
_cod_data_source_block 4
_cod_original_sg_symbol_H-M 'C 2/c'
_cod_database_code 4079822

loop_
_symmetry_equiv_pos_as_xyz
'x, y, z'
'-x, y, -z+1/2'
'x+1/2, y+1/2, z'
'-x+1/2, y+1/2, -z+1/2'
'-x, -y, -z'
'x, -y, z-1/2'
'-x+1/2, -y+1/2, -z'
'x+1/2, -y+1/2, z-1/2'

loop_
_atom_site_label
_atom_site_type_symbol
_atom_site_fract_x
_atom_site_fract_y
_atom_site_fract_z
_atom_site_U_iso_or_equiv
_atom_site_adp_type
_atom_site_occupancy
_atom_site_symmetry_multiplicity
_atom_site_calc_flag
_atom_site_refinement_flags
Ir1 Ir 0.353985(3) 0.426630(7) 0.185744(6) 0.01474(3) Uani 1 1 d .
F1 F 0.31483(7) 0.22891(15) -0.08948(11) 0.0362(5) Uani 1 1 d .
F2 F 0.25702(7) 0.09296(14) 0.10552(12) 0.0405(5) Uani 1 1 d .
F3 F 0.22984(6) 0.64667(14) -0.02233(11) 0.0288(4) Uani 1 1 d .
F4 F 0.20772(6) 0.53334(14) 0.22089(11) 0.0279(4) Uani 1 1 d .
N1 N 0.37082(7) 0.44652(17) 0.08150(14) 0.0177(5) Uani 1 1 d .
N2 N 0.35470(8) 0.37894(18) 0.02151(15) 0.0196(5) Uani 1 1 d .
N3 N 0.28777(7) 0.44057(17) 0.26476(14) 0.0179(5) Uani 1 1 d .
N4 N 0.32641(7) 0.39934(17) 0.27492(14) 0.0175(5) Uani 1 1 d .
N5 N 0.39221(8) 0.62715(18) 0.26956(14) 0.0190(5) Uani 1 1 d .
N6 N 0.43217(8) 0.29307(18) 0.27324(14) 0.0198(5) Uani 1 1 d .
C1 C 0.39207(9) 0.5121(2) 0.05071(18) 0.0213(6) Uani 1 1 d .
H1 H 0.4064 0.5678 0.0789 0.026 Uiso 1 1 calc R
C2 C 0.39012(10) 0.4868(2) -0.02899(19) 0.0267(7) Uani 1 1 d .
H2 H 0.4026 0.5208 -0.0643 0.032 Uiso 1 1 calc R
C3 C 0.36640(10) 0.4025(2) -0.04590(19) 0.0258(7) Uani 1 1 d .
H3 H 0.3594 0.3671 -0.0956 0.031 Uiso 1 1 calc R
C4 C 0.32984(9) 0.3030(2) 0.04112(17) 0.0191(6) Uani 1 1 d .
C5 C 0.31066(10) 0.2292(2) -0.01298(18) 0.0236(6) Uani 1 1 d .
C6 C 0.28666(10) 0.1566(2) 0.0077(2) 0.0269(7) Uani 1 1 d .
H6 H 0.2740 0.1058 -0.0291 0.032 Uiso 1 1 calc R
C7 C 0.28204(11) 0.1620(2) 0.0849(2) 0.0271(7) Uani 1 1 d .
C8 C 0.30041(10) 0.2338(2) 0.14106(18) 0.0227(6) Uani 1 1 d .
H8 H 0.2964 0.2335 0.1936 0.027 Uiso 1 1 calc R
C9 C 0.32482(9) 0.3064(2) 0.11958(17) 0.0172(5) Uani 1 1 d .
C10 C 0.29812(8) 0.50222(19) 0.14090(17) 0.0162(5) Uani 1 1 d .
C11 C 0.28351(9) 0.5548(2) 0.06865(18) 0.0194(6) Uani 1 1 d .
H11 H 0.3004 0.5614 0.0328 0.023 Uiso 1 1 calc R
C12 C 0.24407(9) 0.5975(2) 0.04972(18) 0.0207(6) Uani 1 1 d .
C13 C 0.21750(9) 0.5914(2) 0.09865(18) 0.0206(6) Uani 1 1 d .
H13 H 0.1905 0.6206 0.0835 0.025 Uiso 1 1 calc R
C14 C 0.23247(9) 0.5406(2) 0.17049(18) 0.0196(6) Uani 1 1 d .
C15 C 0.27184(9) 0.4962(2) 0.19211(17) 0.0176(5) Uani 1 1 d .
C16 C 0.27167(10) 0.4100(2) 0.32519(18) 0.0204(6) Uani 1 1 d .
H16 H 0.2454 0.4283 0.3320 0.024 Uiso 1 1 calc R
C17 C 0.30063(10) 0.3476(2) 0.37471(18) 0.0224(6) Uani 1 1 d .
H17 H 0.2982 0.3147 0.4219 0.027 Uiso 1 1 calc R
C18 C 0.33439(10) 0.3426(2) 0.34123(17) 0.0209(6) Uani 1 1 d .
H18 H 0.3591 0.3048 0.3623 0.025 Uiso 1 1 calc R
C19 C 0.37991(9) 0.5525(2) 0.23947(17) 0.0188(6) Uani 1 1 d .
C20 C 0.40207(9) 0.7197(2) 0.30696(17) 0.0185(5) Uani 1 1 d .
C21 C 0.36975(10) 0.7891(2) 0.29382(18) 0.0221(6) Uani 1 1 d .
C22 C 0.37944(11) 0.8784(2) 0.33515(19) 0.0263(7) Uani 1 1 d .
H22 H 0.3584 0.9274 0.3286 0.032 Uiso 1 1 calc R
C23 C 0.41930(11) 0.8964(2) 0.3855(2) 0.0280(7) Uani 1 1 d .
H23 H 0.4252 0.9576 0.4132 0.034 Uiso 1 1 calc R
C24 C 0.45072(11) 0.8265(2) 0.39611(19) 0.0265(7) Uani 1 1 d .
H24 H 0.4779 0.8407 0.4303 0.032 Uiso 1 1 calc R
C25 C 0.44287(10) 0.7355(2) 0.35726(18) 0.0226(6) Uani 1 1 d .
C26 C 0.32673(10) 0.7678(3) 0.2384(2) 0.0319(7) Uani 1 1 d .
H26A H 0.3076 0.8211 0.2425 0.048 Uiso 1 1 calc R
H26B H 0.3165 0.7055 0.2542 0.048 Uiso 1 1 calc R
H26C H 0.3281 0.7630 0.1824 0.048 Uiso 1 1 calc R
C27 C 0.47612(10) 0.6571(3) 0.3688(2) 0.0344(8) Uani 1 1 d .
H27A H 0.5021 0.6807 0.4070 0.052 Uiso 1 1 calc R
H27B H 0.4811 0.6424 0.3166 0.052 Uiso 1 1 calc R
H27C H 0.4667 0.5974 0.3903 0.052 Uiso 1 1 calc R
C28 C 0.40473(9) 0.3432(2) 0.23874(17) 0.0181(5) Uani 1 1 d .
C29 C 0.46458(9) 0.2293(2) 0.31416(17) 0.0194(6) Uani 1 1 d .
C30 C 0.50099(9) 0.2710(2) 0.36492(18) 0.0228(6) Uani 1 1 d .
C31 C 0.53262(10) 0.2060(3) 0.40432(19) 0.0301(7) Uani 1 1 d .
H31 H 0.5580 0.2311 0.4391 0.036 Uiso 1 1 calc R
C32 C 0.52745(11) 0.1051(3) 0.3934(2) 0.0325(8) Uani 1 1 d .
H32 H 0.5492 0.0619 0.4210 0.039 Uiso 1 1 calc R
C33 C 0.49099(11) 0.0671(2) 0.3428(2) 0.0305(7) Uani 1 1 d .
H33 H 0.4882 -0.0022 0.3360 0.037 Uiso 1 1 calc R
C34 C 0.45802(10) 0.1279(2) 0.30110(18) 0.0228(6) Uani 1 1 d .
C35 C 0.50470(11) 0.3805(3) 0.3787(2) 0.0352(8) Uani 1 1 d .
H35A H 0.5325 0.3961 0.4146 0.053 Uiso 1 1 calc R
H35B H 0.4833 0.4025 0.4038 0.053 Uiso 1 1 calc R
H35C H 0.5007 0.4142 0.3267 0.053 Uiso 1 1 calc R
C36 C 0.41718(11) 0.0889(2) 0.2474(2) 0.0296(7) Uani 1 1 d .
H36A H 0.4200 0.0185 0.2377 0.044 Uiso 1 1 calc R
H36B H 0.4099 0.1241 0.1956 0.044 Uiso 1 1 calc R
H36C H 0.3951 0.0986 0.2740 0.044 Uiso 1 1 calc R
C37 C 0.10606(12) 0.6924(3) -0.0735(2) 0.0333(8) Uani 1 1 d .
F5 F 0.13965(7) 0.75202(16) -0.05717(14) 0.0435(5) Uani 1 1 d .
F6 F 0.11806(9) 0.60491(17) -0.09353(15) 0.0539(7) Uani 1 1 d .
F7 F 0.07807(8) 0.7297(2) -0.13912(13) 0.0585(7) Uani 1 1 d .
S1 S 0.08410(2) 0.68458(5) 0.01269(4) 0.01942(14) Uani 1 1 d .
O1 O 0.04960(7) 0.61683(17) -0.01535(14) 0.0307(5) Uani 1 1 d .
O2 O 0.07289(7) 0.78595(16) 0.02260(13) 0.0270(5) Uani 1 1 d .
O3 O 0.11904(7) 0.64795(16) 0.07718(13) 0.0264(5) Uani 1 1 d .

loop_
_atom_site_aniso_label
_atom_site_aniso_U_11
_atom_site_aniso_U_22
_atom_site_aniso_U_33
_atom_site_aniso_U_23
_atom_site_aniso_U_13
_atom_site_aniso_U_12
Ir1 0.01340(5) 0.01232(5) 0.01686(6) -0.00078(4) 0.00168(4) 0.00070(4)
F1 0.0464(13) 0.0393(11) 0.0265(10) -0.0138(9) 0.0162(9) -0.0087(10)
F2 0.0573(14) 0.0282(11) 0.0313(11) 0.0024(8) 0.0051(10) -0.0259(10)
F3 0.0232(9) 0.0309(10) 0.0291(10) 0.0134(8) 0.0022(8) 0.0072(8)
F4 0.0206(9) 0.0366(10) 0.0285(10) -0.0010(8) 0.0101(8) 0.0050(8)
N1 0.0160(11) 0.0162(11) 0.0208(12) 0.0004(9) 0.0048(9) 0.0006(9)
N2 0.0210(12) 0.0182(12) 0.0205(12) -0.0026(10) 0.0073(10) 0.0003(9)
N3 0.0168(11) 0.0179(12) 0.0186(12) -0.0007(9) 0.0043(9) 0.0009(9)
N4 0.0146(11) 0.0165(11) 0.0196(12) -0.0009(9) 0.0017(9) 0.0008(9)
N5 0.0182(12) 0.0193(12) 0.0189(12) -0.0007(10) 0.0043(10) -0.0015(9)
N6 0.0188(12) 0.0202(12) 0.0209(12) 0.0012(10) 0.0066(10) 0.0025(9)
C1 0.0179(14) 0.0181(13) 0.0273(16) 0.0033(12) 0.0056(12) 0.0015(11)
C2 0.0254(16) 0.0290(16) 0.0290(17) 0.0070(13) 0.0131(13) 0.0029(13)
C3 0.0285(16) 0.0295(16) 0.0223(15) -0.0001(13) 0.0120(13) 0.0001(13)
C4 0.0205(14) 0.0165(13) 0.0204(14) -0.0016(11) 0.0057(12) 0.0013(10)
C5 0.0309(17) 0.0203(14) 0.0191(14) -0.0055(12) 0.0061(12) 0.0016(12)
C6 0.0320(17) 0.0171(14) 0.0281(16) -0.0056(12) 0.0030(14) -0.0018(12)
C7 0.0320(17) 0.0160(14) 0.0295(17) 0.0044(12) 0.0026(14) -0.0071(12)
C8 0.0283(16) 0.0194(14) 0.0175(14) 0.0030(11) 0.0021(12) -0.0017(12)
C9 0.0165(13) 0.0136(12) 0.0191(14) 0.0012(10) 0.0011(11) 0.0020(10)
C10 0.0133(12) 0.0130(12) 0.0199(13) -0.0017(10) 0.0008(10) -0.0002(10)
C11 0.0179(13) 0.0164(13) 0.0221(14) 0.0005(11) 0.0027(11) -0.0010(10)
C12 0.0192(14) 0.0172(13) 0.0218(14) 0.0035(11) -0.0005(12) -0.0011(10)
C13 0.0134(13) 0.0190(14) 0.0275(15) -0.0015(11) 0.0026(11) 0.0033(10)
C14 0.0170(13) 0.0193(13) 0.0220(14) -0.0052(11) 0.0045(11) -0.0008(11)
C15 0.0175(13) 0.0145(12) 0.0191(14) -0.0017(11) 0.0025(11) -0.0014(10)
C16 0.0229(14) 0.0189(14) 0.0215(14) -0.0036(11) 0.0096(12) -0.0023(11)
C17 0.0292(16) 0.0180(14) 0.0205(15) -0.0021(11) 0.0079(12) -0.0006(12)
C18 0.0240(15) 0.0174(13) 0.0181(14) -0.0024(11) 0.0007(12) 0.0005(11)
C19 0.0152(13) 0.0194(14) 0.0203(14) 0.0015(11) 0.0026(11) 0.0021(10)
C20 0.0219(14) 0.0151(13) 0.0189(13) -0.0020(11) 0.0066(11) -0.0026(11)
C21 0.0233(15) 0.0220(14) 0.0222(15) 0.0024(12) 0.0083(12) -0.0008(12)
C22 0.0341(18) 0.0170(14) 0.0313(17) 0.0030(13) 0.0149(14) 0.0025(12)
C23 0.0402(19) 0.0170(14) 0.0292(17) -0.0072(13) 0.0139(15) -0.0098(13)
C24 0.0309(17) 0.0250(16) 0.0223(15) -0.0040(13) 0.0054(13) -0.0116(13)
C25 0.0233(15) 0.0208(14) 0.0234(15) -0.0010(12) 0.0058(12) -0.0049(12)
C26 0.0248(17) 0.0334(18) 0.0359(19) -0.0014(15) 0.0058(14) 0.0033(14)
C27 0.0222(16) 0.0314(18) 0.043(2) -0.0041(16) -0.0010(15) 0.0016(14)
C28 0.0166(13) 0.0171(13) 0.0199(14) -0.0004(11) 0.0043(11) -0.0001(10)
C29 0.0171(13) 0.0219(14) 0.0200(14) 0.0066(11) 0.0067(11) 0.0051(11)
C30 0.0210(14) 0.0281(16) 0.0194(14) 0.0050(12) 0.0058(12) 0.0041(12)
C31 0.0193(15) 0.046(2) 0.0244(16) 0.0088(15) 0.0046(13) 0.0080(14)
C32 0.0309(18) 0.042(2) 0.0288(17) 0.0176(15) 0.0148(15) 0.0207(15)
C33 0.0393(19) 0.0241(16) 0.0350(18) 0.0091(14) 0.0219(16) 0.0098(14)
C34 0.0296(16) 0.0205(14) 0.0234(15) 0.0045(12) 0.0157(13) 0.0039(12)
C35 0.0307(19) 0.0334(19) 0.037(2) -0.0025(16) 0.0020(15) -0.0069(15)
C36 0.0336(18) 0.0240(16) 0.0337(18) -0.0014(13) 0.0135(15) -0.0042(13)
C37 0.038(2) 0.0347(19) 0.0300(18) -0.0018(15) 0.0141(16) -0.0034(15)
F5 0.0416(13) 0.0418(12) 0.0574(14) 0.0007(11) 0.0307(11) -0.0082(10)
F6 0.0739(18) 0.0428(13) 0.0579(15) -0.0218(12) 0.0399(14) -0.0035(12)
F7 0.0623(17) 0.087(2) 0.0248(11) 0.0142(12) 0.0098(11) 0.0027(15)
S1 0.0165(3) 0.0188(3) 0.0219(4) -0.0003(3) 0.0038(3) -0.0017(3)
O1 0.0216(11) 0.0305(12) 0.0371(13) -0.0027(10) 0.0036(10) -0.0100(9)
O2 0.0263(12) 0.0204(11) 0.0342(12) -0.0003(9) 0.0086(10) 0.0024(9)
O3 0.0210(11) 0.0272(11) 0.0277(12) 0.0033(9) 0.0013(9) 0.0010(9)

loop_
_atom_type_symbol
_atom_type_description
_atom_type_scat_dispersion_real
_atom_type_scat_dispersion_imag
_atom_type_scat_source
C C 0.0033 0.0016 'International Tables Vol C Tables 4.2.6.8 and 6.1.1.4'
H H 0.0000 0.0000 'International Tables Vol C Tables 4.2.6.8 and 6.1.1.4'
N N 0.0061 0.0033 'International Tables Vol C Tables 4.2.6.8 and 6.1.1.4'
O O 0.0106 0.0060 'International Tables Vol C Tables 4.2.6.8 and 6.1.1.4'
F F 0.0171 0.0103 'International Tables Vol C Tables 4.2.6.8 and 6.1.1.4'
S S 0.1246 0.1234 'International Tables Vol C Tables 4.2.6.8 and 6.1.1.4'
Ir Ir -1.4442 7.9887 'International Tables Vol C Tables 4.2.6.8 and 6.1.1.4'

loop_
_geom_angle_atom_site_label_1
_geom_angle_atom_site_label_2
_geom_angle_atom_site_label_3
_geom_angle
C19 Ir1 C28 94.27(11)
C19 Ir1 N4 92.02(10)
C28 Ir1 N4 93.25(10)
C19 Ir1 N1 95.82(10)
C28 Ir1 N1 93.83(10)
N4 Ir1 N1 169.01(9)
C19 Ir1 C9 173.88(11)
C28 Ir1 C9 90.41(11)
N4 Ir1 C9 91.65(10)
N1 Ir1 C9 79.91(10)
C19 Ir1 C10 88.43(11)
C28 Ir1 C10 172.52(11)
N4 Ir1 C10 79.67(10)
N1 Ir1 C10 92.83(10)
C9 Ir1 C10 87.41(11)
C1 N1 N2 106.6(2)
C1 N1 Ir1 138.0(2)
N2 N1 Ir1 115.17(17)
C3 N2 N1 109.7(2)
C3 N2 C4 134.3(3)
N1 N2 C4 115.9(2)
C16 N3 N4 109.7(2)
C16 N3 C15 134.4(2)
N4 N3 C15 115.5(2)
C18 N4 N3 107.2(2)
C18 N4 Ir1 136.4(2)
N3 N4 Ir1 116.05(17)
C19 N5 C20 172.9(3)
C28 N6 C29 178.0(3)
N1 C1 C2 110.0(3)
N1 C1 H1 125.0
C2 C1 H1 125.0
C3 C2 C1 106.1(3)
C3 C2 H2 127.0
C1 C2 H2 127.0
N2 C3 C2 107.6(3)
N2 C3 H3 126.2
C2 C3 H3 126.2
C5 C4 C9 120.5(3)
C5 C4 N2 123.4(3)
C9 C4 N2 116.1(2)
F1 C5 C6 118.2(3)
F1 C5 C4 119.6(3)
C6 C5 C4 122.2(3)
C5 C6 C7 116.2(3)
C5 C6 H6 121.9
C7 C6 H6 121.9
F2 C7 C6 117.1(3)
F2 C7 C8 118.9(3)
C6 C7 C8 124.0(3)
C7 C8 C9 119.2(3)
C7 C8 H8 120.4
C9 C8 H8 120.4
C8 C9 C4 117.9(3)
C8 C9 Ir1 129.1(2)
C4 C9 Ir1 112.9(2)
C11 C10 C15 117.7(3)
C11 C10 Ir1 129.3(2)
C15 C10 Ir1 113.0(2)
C12 C11 C10 119.3(3)
C12 C11 H11 120.3
C10 C11 H11 120.3
F3 C12 C13 117.5(3)
F3 C12 C11 118.5(3)
C13 C12 C11 123.9(3)
C14 C13 C12 116.3(3)
C14 C13 H13 121.9
C12 C13 H13 121.9
F4 C14 C13 118.5(3)
F4 C14 C15 119.6(3)
C13 C14 C15 121.9(3)
C14 C15 C10 120.8(3)
C14 C15 N3 123.4(3)
C10 C15 N3 115.8(2)
N3 C16 C17 107.5(3)
N3 C16 H16 126.3
C17 C16 H16 126.3
C16 C17 C18 106.1(3)
C16 C17 H17 126.9
C18 C17 H17 126.9
N4 C18 C17 109.5(3)
N4 C18 H18 125.3
C17 C18 H18 125.3
N5 C19 Ir1 175.6(2)
C21 C20 C25 124.2(3)
C21 C20 N5 117.3(3)
C25 C20 N5 118.5(3)
C22 C21 C20 116.5(3)
C22 C21 C26 122.0(3)
C20 C21 C26 121.5(3)
C23 C22 C21 120.9(3)
C23 C22 H22 119.5
C21 C22 H22 119.5
C22 C23 C24 120.9(3)
C22 C23 H23 119.5
C24 C23 H23 119.5
C23 C24 C25 120.9(3)
C23 C24 H24 119.6
C25 C24 H24 119.6
C24 C25 C20 116.6(3)
C24 C25 C27 122.1(3)
C20 C25 C27 121.3(3)
C21 C26 H26A 109.5
C21 C26 H26B 109.5
H26A C26 H26B 109.5
C21 C26 H26C 109.5
H26A C26 H26C 109.5
H26B C26 H26C 109.5
C25 C27 H27A 109.5
C25 C27 H27B 109.5
H27A C27 H27B 109.5
C25 C27 H27C 109.5
H27A C27 H27C 109.5
H27B C27 H27C 109.5
N6 C28 Ir1 174.7(3)
C30 C29 C34 124.5(3)
C30 C29 N6 118.0(3)
C34 C29 N6 117.5(3)
C31 C30 C29 116.7(3)
C31 C30 C35 122.1(3)
C29 C30 C35 121.1(3)
C32 C31 C30 120.8(3)
C32 C31 H31 119.6
C30 C31 H31 119.6
C33 C32 C31 120.6(3)
C33 C32 H32 119.7
C31 C32 H32 119.7
C32 C33 C34 121.6(3)
C32 C33 H33 119.2
C34 C33 H33 119.2
C33 C34 C29 115.8(3)
C33 C34 C36 123.1(3)
C29 C34 C36 121.1(3)
C30 C35 H35A 109.5
C30 C35 H35B 109.5
H35A C35 H35B 109.5
C30 C35 H35C 109.5
H35A C35 H35C 109.5
H35B C35 H35C 109.5
C34 C36 H36A 109.5
C34 C36 H36B 109.5
H36A C36 H36B 109.5
C34 C36 H36C 109.5
H36A C36 H36C 109.5
H36B C36 H36C 109.5
F6 C37 F7 107.9(3)
F6 C37 F5 107.4(3)
F7 C37 F5 106.6(3)
F6 C37 S1 112.1(2)
F7 C37 S1 111.1(3)
F5 C37 S1 111.5(2)
O1 S1 O3 115.26(14)
O1 S1 O2 115.95(14)
O3 S1 O2 114.46(13)
O1 S1 C37 103.28(15)
O3 S1 C37 102.75(15)
O2 S1 C37 102.43(15)

loop_
_geom_bond_atom_site_label_1
_geom_bond_atom_site_label_2
_geom_bond_distance
Ir1 C19 2.018(3)
Ir1 C28 2.025(3)
Ir1 N4 2.034(2)
Ir1 N1 2.044(2)
Ir1 C9 2.069(3)
Ir1 C10 2.073(3)
F1 C5 1.362(3)
F2 C7 1.367(3)
F3 C12 1.369(3)
F4 C14 1.360(3)
N1 C1 1.338(4)
N1 N2 1.372(3)
N2 C3 1.363(4)
N2 C4 1.423(4)
N3 C16 1.363(4)
N3 N4 1.369(3)
N3 C15 1.428(4)
N4 C18 1.340(4)
N5 C19 1.159(4)
N5 C20 1.408(4)
N6 C28 1.159(4)
N6 C29 1.407(4)
C1 C2 1.398(4)
C1 H1 0.9500
C2 C3 1.375(5)
C2 H2 0.9500
C3 H3 0.9500
C4 C5 1.394(4)
C4 C9 1.408(4)
C5 C6 1.378(4)
C6 C7 1.383(5)
C6 H6 0.9500
C7 C8 1.387(4)
C8 C9 1.394(4)
C8 H8 0.9500
C10 C11 1.396(4)
C10 C15 1.410(4)
C11 C12 1.388(4)
C11 H11 0.9500
C12 C13 1.387(4)
C13 C14 1.379(4)
C13 H13 0.9500
C14 C15 1.395(4)
C16 C17 1.382(4)
C16 H16 0.9500
C17 C18 1.404(4)
C17 H17 0.9500
C18 H18 0.9500
C20 C21 1.400(4)
C20 C25 1.405(4)
C21 C22 1.397(4)
C21 C26 1.507(4)
C22 C23 1.386(5)
C22 H22 0.9500
C23 C24 1.387(5)
C23 H23 0.9500
C24 C25 1.395(4)
C24 H24 0.9500
C25 C27 1.508(4)
C26 H26A 0.9800
C26 H26B 0.9800
C26 H26C 0.9800
C27 H27A 0.9800
C27 H27B 0.9800
C27 H27C 0.9800
C29 C30 1.397(4)
C29 C34 1.403(4)
C30 C31 1.394(4)
C30 C35 1.506(5)
C31 C32 1.388(5)
C31 H31 0.9500
C32 C33 1.378(5)
C32 H32 0.9500
C33 C34 1.399(4)
C33 H33 0.9500
C34 C36 1.508(5)
C35 H35A 0.9800
C35 H35B 0.9800
C35 H35C 0.9800
C36 H36A 0.9800
C36 H36B 0.9800
C36 H36C 0.9800
C37 F6 1.331(4)
C37 F7 1.343(4)
C37 F5 1.345(4)
C37 S1 1.833(3)
S1 O1 1.444(2)
S1 O3 1.449(2)
S1 O2 1.450(2)

loop_
_geom_torsion_atom_site_label_1
_geom_torsion_atom_site_label_2
_geom_torsion_atom_site_label_3
_geom_torsion_atom_site_label_4
_geom_torsion
C19 Ir1 N1 C1 1.8(3)
C28 Ir1 N1 C1 -92.9(3)
N4 Ir1 N1 C1 137.1(5)
C9 Ir1 N1 C1 177.4(3)
C10 Ir1 N1 C1 90.5(3)
C19 Ir1 N1 N2 -173.16(19)
C28 Ir1 N1 N2 92.1(2)
N4 Ir1 N1 N2 -37.8(6)
C9 Ir1 N1 N2 2.41(19)
C10 Ir1 N1 N2 -84.5(2)
C1 N1 N2 C3 0.6(3)
Ir1 N1 N2 C3 177.1(2)
C1 N1 N2 C4 -178.6(2)
Ir1 N1 N2 C4 -2.1(3)
C16 N3 N4 C18 0.4(3)
C15 N3 N4 C18 -174.0(2)
C16 N3 N4 Ir1 175.18(18)
C15 N3 N4 Ir1 0.8(3)
C19 Ir1 N4 C18 -99.8(3)
C28 Ir1 N4 C18 -5.4(3)
N1 Ir1 N4 C18 124.7(5)
C9 Ir1 N4 C18 85.1(3)
C10 Ir1 N4 C18 172.2(3)
C19 Ir1 N4 N3 87.5(2)
C28 Ir1 N4 N3 -178.12(19)
N1 Ir1 N4 N3 -48.1(6)
C9 Ir1 N4 N3 -87.6(2)
C10 Ir1 N4 N3 -0.55(19)
N2 N1 C1 C2 -0.6(3)
Ir1 N1 C1 C2 -175.8(2)
N1 C1 C2 C3 0.3(4)
N1 N2 C3 C2 -0.4(3)
C4 N2 C3 C2 178.5(3)
C1 C2 C3 N2 0.1(4)
C3 N2 C4 C5 0.2(5)
N1 N2 C4 C5 179.1(3)
C3 N2 C4 C9 -178.9(3)
N1 N2 C4 C9 0.0(4)
C9 C4 C5 F1 177.9(3)
N2 C4 C5 F1 -1.2(4)
C9 C4 C5 C6 -0.7(5)
N2 C4 C5 C6 -179.8(3)
F1 C5 C6 C7 -177.7(3)
C4 C5 C6 C7 1.0(5)
C5 C6 C7 F2 177.5(3)
C5 C6 C7 C8 -1.0(5)
F2 C7 C8 C9 -177.9(3)
C6 C7 C8 C9 0.7(5)
C7 C8 C9 C4 -0.3(4)
C7 C8 C9 Ir1 176.7(2)
C5 C4 C9 C8 0.3(4)
N2 C4 C9 C8 179.5(3)
C5 C4 C9 Ir1 -177.2(2)
N2 C4 C9 Ir1 2.0(3)
C28 Ir1 C9 C8 86.7(3)
N4 Ir1 C9 C8 -6.6(3)
N1 Ir1 C9 C8 -179.5(3)
C10 Ir1 C9 C8 -86.1(3)
C28 Ir1 C9 C4 -96.2(2)
N4 Ir1 C9 C4 170.6(2)
N1 Ir1 C9 C4 -2.3(2)
C10 Ir1 C9 C4 91.0(2)
C19 Ir1 C10 C11 89.0(3)
N4 Ir1 C10 C11 -178.6(3)
N1 Ir1 C10 C11 -6.7(3)
C9 Ir1 C10 C11 -86.5(3)
C19 Ir1 C10 C15 -92.1(2)
N4 Ir1 C10 C15 0.20(19)
N1 Ir1 C10 C15 172.1(2)
C9 Ir1 C10 C15 92.4(2)
C15 C10 C11 C12 -0.8(4)
Ir1 C10 C11 C12 178.0(2)
C10 C11 C12 F3 -178.4(2)
C10 C11 C12 C13 0.0(4)
F3 C12 C13 C14 179.4(2)
C11 C12 C13 C14 1.0(4)
C12 C13 C14 F4 179.5(3)
C12 C13 C14 C15 -1.2(4)
F4 C14 C15 C10 179.7(2)
C13 C14 C15 C10 0.4(4)
F4 C14 C15 N3 1.4(4)
C13 C14 C15 N3 -178.0(3)
C11 C10 C15 C14 0.7(4)
Ir1 C10 C15 C14 -178.3(2)
C11 C10 C15 N3 179.1(2)
Ir1 C10 C15 N3 0.2(3)
C16 N3 C15 C14 5.2(5)
N4 N3 C15 C14 177.8(3)
C16 N3 C15 C10 -173.2(3)
N4 N3 C15 C10 -0.6(3)
N4 N3 C16 C17 -0.3(3)
C15 N3 C16 C17 172.6(3)
N3 C16 C17 C18 0.0(3)
N3 N4 C18 C17 -0.4(3)
Ir1 N4 C18 C17 -173.6(2)
C16 C17 C18 N4 0.2(3)
C25 C20 C21 C22 -1.0(4)
N5 C20 C21 C22 176.4(2)
C25 C20 C21 C26 179.4(3)
N5 C20 C21 C26 -3.2(4)
C20 C21 C22 C23 0.7(4)
C26 C21 C22 C23 -179.7(3)
C21 C22 C23 C24 0.2(5)
C22 C23 C24 C25 -0.9(5)
C23 C24 C25 C20 0.7(4)
C23 C24 C25 C27 -178.8(3)
C21 C20 C25 C24 0.3(4)
N5 C20 C25 C24 -177.0(3)
C21 C20 C25 C27 179.8(3)
N5 C20 C25 C27 2.4(4)
C34 C29 C30 C31 0.4(4)
N6 C29 C30 C31 -179.7(3)
C34 C29 C30 C35 -177.0(3)
N6 C29 C30 C35 2.9(4)
C29 C30 C31 C32 -0.5(4)
C35 C30 C31 C32 176.8(3)
C30 C31 C32 C33 0.5(5)
C31 C32 C33 C34 -0.2(5)
C32 C33 C34 C29 0.0(4)
C32 C33 C34 C36 -178.0(3)
C30 C29 C34 C33 -0.1(4)
N6 C29 C34 C33 179.9(2)
C30 C29 C34 C36 178.0(3)
N6 C29 C34 C36 -2.0(4)
F6 C37 S1 O1 -58.3(3)
F7 C37 S1 O1 62.4(3)
F5 C37 S1 O1 -178.7(2)
F6 C37 S1 O3 61.8(3)
F7 C37 S1 O3 -177.4(2)
F5 C37 S1 O3 -58.5(3)
F6 C37 S1 O2 -179.2(3)
F7 C37 S1 O2 -58.4(3)
F5 C37 S1 O2 60.4(3)
